data_2231297
loop_
_publ_author_name
'Sasagawa, Kosuke'
'Hijikata, Daichi'
'Okamoto, Akiko'
'Oike, Hideaki'
'Yonezawa, Noriyuki'

_publ_section_title
;
 {8-[4-(Bromomethyl)benzoyl]-2,7-dimethoxynaphthalen-1-yl}[4-(bromomethyl)phenyl]methanone
;
_journal_coeditor_code RZ2629
_journal_issue 8
_journal_name_full 'Acta Crystallographica Section E'
_journal_page_first o2119
_journal_paper_doi 10.1107/S1600536811029151
_journal_volume 67
_journal_year 2011
_chemical_formula_iupac 'C28 H22 Br2 O4'
_chemical_formula_moiety 'C28 H22 Br2 O4'
_chemical_formula_sum 'C28 H22 Br2 O4'
_chemical_formula_weight 582.28
_chemical_melting_point_gt 239.0
_chemical_melting_point_lt 245.0
_chemical_name_common 1,8-Bis(4-bromomethylbenzoyl)-2,7-dimethoxynaphthalene
_chemical_name_systematic
;
{8-[4-(Bromomethyl)benzoyl]-2,7-dimethoxynaphthalen-1-yl}[4-
(bromomethyl)phenyl]methanone
;
_space_group_IT_number 14
_symmetry_cell_setting monoclinic
_symmetry_space_group_name_Hall '-P 2yn'
_symmetry_space_group_name_H-M 'P 1 21/n 1'
_atom_sites_solution_hydrogens geom
_atom_sites_solution_primary direct
_atom_sites_solution_secondary difmap
_audit_creation_method SHELXL-97
_cell_angle_alpha 90.00
_cell_angle_beta 92.6170(10)
_cell_angle_gamma 90.00
_cell_formula_units_Z 4
_cell_length_a 11.5948(2)
_cell_length_b 8.37239(15)
_cell_length_c 24.5352(5)
_cell_measurement_reflns_used 30055
_cell_measurement_temperature 193(2)
_cell_measurement_theta_max 68.24
_cell_measurement_theta_min 3.61
_cell_volume 2379.30(8)
_computing_cell_refinement '<i>PROCESS-AUTO</i> (Rigaku, 1998)'
_computing_data_collection '<i>PROCESS-AUTO</i> (Rigaku, 1998)'
_computing_data_reduction '<i>CrystalStructure</i> (Rigaku/MSC, 2004)'
_computing_molecular_graphics 'ORTEPIII (Burnett & Johnson, 1996)'
_computing_publication_material '<i>SHELXL97</i> (Sheldrick, 2008)'
_computing_structure_refinement '<i>SHELXL97</i> (Sheldrick, 2008)'
_computing_structure_solution 'SIR2004 (Burla <i>et al.</i>, 2005)'
_diffrn_ambient_temperature 193(2)
_diffrn_detector_area_resol_mean 10.000
_diffrn_measured_fraction_theta_full 0.994
_diffrn_measured_fraction_theta_max 0.994
_diffrn_measurement_device_type 'Rigaku R-AXIS RAPID'
_diffrn_measurement_method \w
_diffrn_radiation_monochromator graphite
_diffrn_radiation_source 'rotating anode'
_diffrn_radiation_type CuK\a
_diffrn_radiation_wavelength 1.54187
_diffrn_reflns_av_R_equivalents 0.0792
_diffrn_reflns_av_sigmaI/netI 0.0385
_diffrn_reflns_limit_h_max 13
_diffrn_reflns_limit_h_min -13
_diffrn_reflns_limit_k_max 10
_diffrn_reflns_limit_k_min -10
_diffrn_reflns_limit_l_max 29
_diffrn_reflns_limit_l_min -29
_diffrn_reflns_number 41450
_diffrn_reflns_theta_full 68.24
_diffrn_reflns_theta_max 68.24
_diffrn_reflns_theta_min 3.61
_exptl_absorpt_coefficient_mu 4.598
_exptl_absorpt_correction_T_max 0.4599
_exptl_absorpt_correction_T_min 0.2071
_exptl_absorpt_correction_type numerical
_exptl_absorpt_process_details '(<i>NUMABS</i>; Higashi, 1999)'
_exptl_crystal_colour yellow
_exptl_crystal_density_diffrn 1.626
_exptl_crystal_density_method 'not measured'
_exptl_crystal_description block
_exptl_crystal_F_000 1168
_exptl_crystal_size_max 0.50
_exptl_crystal_size_mid 0.40
_exptl_crystal_size_min 0.20
_refine_diff_density_max 0.845
_refine_diff_density_min -0.594
_refine_ls_extinction_coef 0.00183(10)
_refine_ls_extinction_expression Fc^*^=kFc[1+0.001xFc^2^\l^3^/sin(2\q)]^-1/4^
_refine_ls_extinction_method '<i>SHELXL97</i> (Sheldrick, 2008)'
_refine_ls_goodness_of_fit_ref 1.135
_refine_ls_hydrogen_treatment constr
_refine_ls_matrix_type full
_refine_ls_number_parameters 310
_refine_ls_number_reflns 4319
_refine_ls_number_restraints 0
_refine_ls_restrained_S_all 1.135
_refine_ls_R_factor_all 0.0440
_refine_ls_R_factor_gt 0.0407
_refine_ls_shift/su_max 0.000
_refine_ls_shift/su_mean 0.000
_refine_ls_structure_factor_coef Fsqd
_refine_ls_weighting_details 'calc w=1/[\s^2^(Fo^2^)+(0.0277P)^2^+4.5808P] where P=(Fo^2^+2Fc^2^)/3'
_refine_ls_weighting_scheme calc
_refine_ls_wR_factor_gt 0.1013
_refine_ls_wR_factor_ref 0.1028
_reflns_number_gt 3916
_reflns_number_total 4319
_reflns_threshold_expression I>2sigma(I)
_cod_data_source_file rz2629.cif
_cod_data_source_block I
_cod_original_cell_volume 2379.29(8)
_cod_original_sg_symbol_H-M 'P 21/n'
_cod_database_code 2231297
_cod_database_fobs_code 2231297

loop_
_symmetry_equiv_pos_site_id
_symmetry_equiv_pos_as_xyz
1 +X,+Y,+Z
2 1/2-X,1/2+Y,1/2-Z
3 -X,-Y,-Z
4 1/2+X,1/2-Y,1/2+Z

loop_
_atom_site_type_symbol
_atom_site_label
_atom_site_fract_x
_atom_site_fract_y
_atom_site_fract_z
_atom_site_U_iso_or_equiv
_atom_site_adp_type
_atom_site_calc_flag
_atom_site_refinement_flags
_atom_site_occupancy
_atom_site_symmetry_multiplicity
Br Br1 -0.15947(4) 0.20415(5) 0.241294(16) 0.04354(16) Uani d . 1 1
Br Br2 -0.11445(4) 0.28738(5) -0.255555(15) 0.04200(15) Uani d . 1 1
O O1 0.1773(2) 0.4762(3) 0.01077(9) 0.0310(5) Uani d . 1 1
O O2 0.1901(2) 0.0544(3) 0.00410(9) 0.0317(5) Uani d . 1 1
O O3 0.33170(19) 0.5296(3) 0.13097(9) 0.0331(6) Uani d . 1 1
O O4 0.3673(2) 0.0170(3) -0.10273(9) 0.0352(6) Uani d . 1 1
C C1 0.3426(3) 0.3654(4) 0.05473(12) 0.0229(6) Uani d . 1 1
C C2 0.3998(3) 0.4487(4) 0.09594(12) 0.0268(7) Uani d . 1 1
C C3 0.5212(3) 0.4562(4) 0.10035(13) 0.0300(7) Uani d . 1 1
H H3 0.5592 0.5116 0.1298 0.036 Uiso calc R 1 1
C C4 0.5834(3) 0.3832(4) 0.06193(13) 0.0296(7) Uani d . 1 1
H H4 0.6651 0.3932 0.0637 0.035 Uiso calc R 1 1
C C5 0.5291(3) 0.2925(4) 0.01916(13) 0.0262(7) Uani d . 1 1
C C6 0.5961(3) 0.2128(4) -0.01911(14) 0.0301(7) Uani d . 1 1
H H6 0.6779 0.2216 -0.0163 0.036 Uiso calc R 1 1
C C7 0.5455(3) 0.1239(4) -0.05987(14) 0.0312(7) Uani d . 1 1
H H7 0.5916 0.0719 -0.0855 0.037 Uiso calc R 1 1
C C8 0.4242(3) 0.1090(4) -0.06393(13) 0.0277(7) Uani d . 1 1
C C9 0.3552(3) 0.1836(4) -0.02723(12) 0.0234(7) Uani d . 1 1
C C10 0.4066(3) 0.2799(4) 0.01571(12) 0.0230(6) Uani d . 1 1
C C11 0.2132(3) 0.3889(4) 0.04739(12) 0.0234(6) Uani d . 1 1
C C12 0.1329(3) 0.3064(4) 0.08379(12) 0.0230(6) Uani d . 1 1
C C13 0.1743(3) 0.2117(4) 0.12720(12) 0.0256(7) Uani d . 1 1
H H13 0.2551 0.1999 0.1342 0.031 Uiso calc R 1 1
C C14 0.0980(3) 0.1351(4) 0.15989(13) 0.0294(7) Uani d . 1 1
H H14 0.1267 0.0730 0.1899 0.035 Uiso calc R 1 1
C C15 -0.0205(3) 0.1477(4) 0.14942(13) 0.0280(7) Uani d . 1 1
C C16 -0.0608(3) 0.2401(4) 0.10524(14) 0.0310(7) Uani d . 1 1
H H16 -0.1416 0.2481 0.0972 0.037 Uiso calc R 1 1
C C17 0.0147(3) 0.3201(4) 0.07308(13) 0.0269(7) Uani d . 1 1
H H17 -0.0141 0.3844 0.0436 0.032 Uiso calc R 1 1
C C18 0.2281(3) 0.1422(4) -0.03013(12) 0.0244(7) Uani d . 1 1
C C19 0.1506(3) 0.2140(4) -0.07415(12) 0.0247(7) Uani d . 1 1
C C20 0.1954(3) 0.3069(4) -0.11521(13) 0.0264(7) Uani d . 1 1
H H20 0.2764 0.3231 -0.1161 0.032 Uiso calc R 1 1
C C21 0.1222(3) 0.3757(4) -0.15465(13) 0.0282(7) Uani d . 1 1
H H21 0.1534 0.4372 -0.1830 0.034 Uiso calc R 1 1
C C22 0.0038(3) 0.3556(4) -0.15305(13) 0.0269(7) Uani d . 1 1
C C23 -0.0412(3) 0.2637(4) -0.11166(14) 0.0303(7) Uani d . 1 1
H H23 -0.1223 0.2499 -0.1103 0.036 Uiso calc R 1 1
C C24 0.0318(3) 0.1926(4) -0.07264(13) 0.0290(7) Uani d . 1 1
H H24 0.0007 0.1290 -0.0448 0.035 Uiso calc R 1 1
C C25 0.3876(3) 0.6214(5) 0.17364(14) 0.0388(9) Uani d . 1 1
H H25A 0.4311 0.5499 0.1986 0.047 Uiso calc R 1 1
H H25B 0.3294 0.6790 0.1937 0.047 Uiso calc R 1 1
H H25C 0.4404 0.6981 0.1579 0.047 Uiso calc R 1 1
C C26 0.4333(3) -0.0513(5) -0.14481(14) 0.0388(9) Uani d . 1 1
H H26A 0.4684 0.0343 -0.1657 0.047 Uiso calc R 1 1
H H26B 0.3825 -0.1154 -0.1692 0.047 Uiso calc R 1 1
H H26C 0.4941 -0.1195 -0.1283 0.047 Uiso calc R 1 1
C C27 -0.1034(3) 0.0618(4) 0.18381(15) 0.0362(8) Uani d . 1 1
H H27A -0.0648 -0.0323 0.2009 0.043 Uiso calc R 1 1
H H27B -0.1697 0.0235 0.1605 0.043 Uiso calc R 1 1
C C28 -0.0739(3) 0.4356(4) -0.19505(14) 0.0346(8) Uani d . 1 1
H H28A -0.0348 0.5307 -0.2095 0.041 Uiso calc R 1 1
H H28B -0.1452 0.4717 -0.1780 0.041 Uiso calc R 1 1

loop_
_atom_site_aniso_label
_atom_site_aniso_U_11
_atom_site_aniso_U_22
_atom_site_aniso_U_33
_atom_site_aniso_U_12
_atom_site_aniso_U_13
_atom_site_aniso_U_23
Br1 0.0452(3) 0.0507(3) 0.0359(2) -0.00291(18) 0.01501(18) -0.00418(17)
Br2 0.0488(3) 0.0514(3) 0.0252(2) 0.00179(18) -0.00500(16) -0.00459(16)
O1 0.0332(13) 0.0350(13) 0.0247(11) 0.0049(10) -0.0006(9) 0.0078(10)
O2 0.0350(13) 0.0305(12) 0.0299(12) -0.0011(10) 0.0063(10) 0.0043(10)
O3 0.0292(12) 0.0422(14) 0.0282(12) -0.0060(11) 0.0036(10) -0.0113(10)
O4 0.0355(13) 0.0374(14) 0.0330(13) 0.0077(11) 0.0051(10) -0.0102(10)
C1 0.0228(16) 0.0245(16) 0.0212(15) -0.0007(13) 0.0016(12) 0.0044(12)
C2 0.0308(17) 0.0280(16) 0.0217(15) -0.0033(14) 0.0027(13) 0.0043(13)
C3 0.0293(18) 0.0342(18) 0.0260(16) -0.0056(14) -0.0037(14) 0.0040(14)
C4 0.0224(16) 0.0318(18) 0.0342(18) -0.0024(14) -0.0021(14) 0.0111(14)
C5 0.0260(17) 0.0268(16) 0.0260(16) 0.0040(13) 0.0017(13) 0.0100(13)
C6 0.0246(17) 0.0317(18) 0.0344(18) 0.0068(14) 0.0048(14) 0.0100(14)
C7 0.0321(18) 0.0313(18) 0.0310(17) 0.0094(15) 0.0091(14) 0.0083(14)
C8 0.0334(18) 0.0258(16) 0.0242(16) 0.0053(14) 0.0021(13) 0.0057(13)
C9 0.0255(16) 0.0217(15) 0.0231(15) 0.0039(12) 0.0025(13) 0.0052(12)
C10 0.0236(16) 0.0227(15) 0.0225(15) 0.0009(12) 0.0000(12) 0.0073(12)
C11 0.0271(16) 0.0233(15) 0.0197(15) 0.0028(13) -0.0014(12) -0.0040(12)
C12 0.0258(16) 0.0225(15) 0.0208(15) 0.0015(12) 0.0028(12) -0.0040(12)
C13 0.0227(16) 0.0304(17) 0.0237(16) 0.0000(13) -0.0009(13) -0.0007(13)
C14 0.0346(19) 0.0290(17) 0.0245(16) -0.0020(14) 0.0003(14) 0.0006(13)
C15 0.0312(18) 0.0248(16) 0.0287(17) -0.0027(14) 0.0078(14) -0.0078(13)
C16 0.0235(17) 0.0353(18) 0.0343(18) 0.0014(14) 0.0023(14) -0.0061(14)
C17 0.0247(17) 0.0308(17) 0.0252(16) 0.0026(13) -0.0002(13) -0.0016(13)
C18 0.0292(17) 0.0212(15) 0.0230(15) 0.0005(13) 0.0031(13) -0.0034(12)
C19 0.0292(17) 0.0242(16) 0.0208(15) 0.0007(13) 0.0007(13) -0.0050(12)
C20 0.0246(17) 0.0265(16) 0.0282(16) 0.0004(13) 0.0027(13) -0.0023(13)
C21 0.0351(19) 0.0256(16) 0.0241(16) -0.0001(14) 0.0018(13) -0.0017(13)
C22 0.0304(17) 0.0236(16) 0.0264(16) 0.0021(13) -0.0012(13) -0.0077(13)
C23 0.0236(17) 0.0351(19) 0.0322(18) 0.0005(14) 0.0021(14) -0.0067(14)
C24 0.0294(18) 0.0326(18) 0.0252(16) -0.0026(14) 0.0040(14) -0.0028(13)
C25 0.044(2) 0.047(2) 0.0257(17) -0.0160(18) 0.0029(15) -0.0096(16)
C26 0.052(2) 0.0338(19) 0.0317(19) 0.0043(17) 0.0130(16) -0.0044(15)
C27 0.038(2) 0.0310(18) 0.041(2) -0.0066(15) 0.0120(16) -0.0063(15)
C28 0.0372(19) 0.0322(18) 0.0336(18) 0.0039(15) -0.0053(15) -0.0060(15)

loop_
_atom_type_symbol
_atom_type_description
_atom_type_scat_dispersion_real
_atom_type_scat_dispersion_imag
_atom_type_scat_source
C C 0.0181 0.0091 'International Tables Vol C Tables 4.2.6.8 and 6.1.1.4'
H H 0.0000 0.0000 'International Tables Vol C Tables 4.2.6.8 and 6.1.1.4'
O O 0.0492 0.0322 'International Tables Vol C Tables 4.2.6.8 and 6.1.1.4'
Br Br -0.6763 1.2805 'International Tables Vol C Tables 4.2.6.8 and 6.1.1.4'

loop_
_geom_angle_atom_site_label_1
_geom_angle_atom_site_label_2
_geom_angle_atom_site_label_3
_geom_angle
C2 O3 C25 118.0(3)
C8 O4 C26 118.0(3)
C2 C1 C10 119.9(3)
C2 C1 C11 117.6(3)
C10 C1 C11 121.8(3)
O3 C2 C1 116.1(3)
O3 C2 C3 122.1(3)
C1 C2 C3 121.8(3)
C4 C3 C2 119.1(3)
C4 C3 H3 120.4
C2 C3 H3 120.4
C3 C4 C5 121.6(3)
C3 C4 H4 119.2
C5 C4 H4 119.2
C6 C5 C4 120.4(3)
C6 C5 C10 120.2(3)
C4 C5 C10 119.4(3)
C7 C6 C5 121.1(3)
C7 C6 H6 119.5
C5 C6 H6 119.5
C6 C7 C8 119.8(3)
C6 C7 H7 120.1
C8 C7 H7 120.1
O4 C8 C9 115.7(3)
O4 C8 C7 123.0(3)
C9 C8 C7 121.3(3)
C8 C9 C10 120.0(3)
C8 C9 C18 117.2(3)
C10 C9 C18 122.3(3)
C5 C10 C1 118.1(3)
C5 C10 C9 117.7(3)
C1 C10 C9 124.2(3)
O1 C11 C12 121.3(3)
O1 C11 C1 118.0(3)
C12 C11 C1 120.7(3)
C17 C12 C13 119.6(3)
C17 C12 C11 119.1(3)
C13 C12 C11 121.3(3)
C14 C13 C12 120.0(3)
C14 C13 H13 120.0
C12 C13 H13 120.0
C13 C14 C15 120.8(3)
C13 C14 H14 119.6
C15 C14 H14 119.6
C14 C15 C16 118.6(3)
C14 C15 C27 121.0(3)
C16 C15 C27 120.3(3)
C17 C16 C15 121.0(3)
C17 C16 H16 119.5
C15 C16 H16 119.5
C16 C17 C12 119.9(3)
C16 C17 H17 120.0
C12 C17 H17 120.0
O2 C18 C19 121.1(3)
O2 C18 C9 119.3(3)
C19 C18 C9 119.5(3)
C20 C19 C24 119.6(3)
C20 C19 C18 121.0(3)
C24 C19 C18 119.4(3)
C21 C20 C19 120.1(3)
C21 C20 H20 119.9
C19 C20 H20 119.9
C20 C21 C22 120.4(3)
C20 C21 H21 119.8
C22 C21 H21 119.8
C21 C22 C23 119.5(3)
C21 C22 C28 119.5(3)
C23 C22 C28 121.0(3)
C24 C23 C22 120.3(3)
C24 C23 H23 119.9
C22 C23 H23 119.9
C23 C24 C19 120.1(3)
C23 C24 H24 120.0
C19 C24 H24 120.0
O3 C25 H25A 109.5
O3 C25 H25B 109.5
H25A C25 H25B 109.5
O3 C25 H25C 109.5
H25A C25 H25C 109.5
H25B C25 H25C 109.5
O4 C26 H26A 109.5
O4 C26 H26B 109.5
H26A C26 H26B 109.5
O4 C26 H26C 109.5
H26A C26 H26C 109.5
H26B C26 H26C 109.5
C15 C27 Br1 110.7(2)
C15 C27 H27A 109.5
Br1 C27 H27A 109.5
C15 C27 H27B 109.5
Br1 C27 H27B 109.5
H27A C27 H27B 108.1
C22 C28 Br2 110.6(2)
C22 C28 H28A 109.5
Br2 C28 H28A 109.5
C22 C28 H28B 109.5
Br2 C28 H28B 109.5
H28A C28 H28B 108.1

loop_
_geom_bond_atom_site_label_1
_geom_bond_atom_site_label_2
_geom_bond_distance
Br1 C27 1.979(3)
Br2 C28 1.975(3)
O1 C11 1.216(4)
O2 C18 1.214(4)
O3 C2 1.372(4)
O3 C25 1.430(4)
O4 C8 1.370(4)
O4 C26 1.432(4)
C1 C2 1.374(4)
C1 C10 1.430(4)
C1 C11 1.516(4)
C2 C3 1.409(5)
C3 C4 1.357(5)
C3 H3 0.9500
C4 C5 1.419(5)
C4 H4 0.9500
C5 C6 1.413(5)
C5 C10 1.423(4)
C6 C7 1.358(5)
C6 H6 0.9500
C7 C8 1.411(5)
C7 H7 0.9500
C8 C9 1.380(4)
C9 C10 1.434(4)
C9 C18 1.513(4)
C11 C12 1.489(4)
C12 C17 1.388(4)
C12 C13 1.396(4)
C13 C14 1.379(5)
C13 H13 0.9500
C14 C15 1.390(5)
C14 H14 0.9500
C15 C16 1.395(5)
C15 C27 1.492(5)
C16 C17 1.379(5)
C16 H16 0.9500
C17 H17 0.9500
C18 C19 1.499(4)
C19 C20 1.392(5)
C19 C24 1.392(5)
C20 C21 1.383(4)
C20 H20 0.9500
C21 C22 1.386(5)
C21 H21 0.9500
C22 C23 1.395(5)
C22 C28 1.496(4)
C23 C24 1.383(5)
C23 H23 0.9500
C24 H24 0.9500
C25 H25A 0.9800
C25 H25B 0.9800
C25 H25C 0.9800
C26 H26A 0.9800
C26 H26B 0.9800
C26 H26C 0.9800
C27 H27A 0.9900
C27 H27B 0.9900
C28 H28A 0.9900
C28 H28B 0.9900

loop_
_geom_hbond_atom_site_label_D
_geom_hbond_atom_site_label_H
_geom_hbond_atom_site_label_A
_geom_hbond_site_symmetry_A
_geom_hbond_distance_DH
_geom_hbond_distance_HA
_geom_hbond_distance_DA
_geom_hbond_angle_DHA
C17 H17 O1 3_565 0.95 2.55 3.417(4) 152
C28 H28B O3 3_565 0.99 2.50 3.453(4) 162

loop_
_geom_torsion_atom_site_label_1
_geom_torsion_atom_site_label_2
_geom_torsion_atom_site_label_3
_geom_torsion_atom_site_label_4
_geom_torsion
C25 O3 C2 C1 -178.4(3)
C25 O3 C2 C3 -1.2(5)
C10 C1 C2 O3 178.9(3)
C11 C1 C2 O3 8.1(4)
C10 C1 C2 C3 1.6(5)
C11 C1 C2 C3 -169.1(3)
O3 C2 C3 C4 -175.0(3)
C1 C2 C3 C4 2.1(5)
C2 C3 C4 C5 -3.5(5)
C3 C4 C5 C6 -177.6(3)
C3 C4 C5 C10 1.2(5)
C4 C5 C6 C7 179.2(3)
C10 C5 C6 C7 0.4(5)
C5 C6 C7 C8 -0.7(5)
C26 O4 C8 C9 174.4(3)
C26 O4 C8 C7 -7.7(4)
C6 C7 C8 O4 -177.7(3)
C6 C7 C8 C9 0.1(5)
O4 C8 C9 C10 178.7(3)
C7 C8 C9 C10 0.7(5)
O4 C8 C9 C18 6.3(4)
C7 C8 C9 C18 -171.7(3)
C6 C5 C10 C1 -178.7(3)
C4 C5 C10 C1 2.4(4)
C6 C5 C10 C9 0.5(4)
C4 C5 C10 C9 -178.4(3)
C2 C1 C10 C5 -3.8(4)
C11 C1 C10 C5 166.6(3)
C2 C1 C10 C9 177.0(3)
C11 C1 C10 C9 -12.6(5)
C8 C9 C10 C5 -1.0(4)
C18 C9 C10 C5 171.0(3)
C8 C9 C10 C1 178.2(3)
C18 C9 C10 C1 -9.8(5)
C2 C1 C11 O1 101.7(3)
C10 C1 C11 O1 -68.9(4)
C2 C1 C11 C12 -78.7(4)
C10 C1 C11 C12 110.7(3)
O1 C11 C12 C17 4.9(4)
C1 C11 C12 C17 -174.7(3)
O1 C11 C12 C13 -177.3(3)
C1 C11 C12 C13 3.1(4)
C17 C12 C13 C14 -1.4(5)
C11 C12 C13 C14 -179.2(3)
C12 C13 C14 C15 1.6(5)
C13 C14 C15 C16 -0.3(5)
C13 C14 C15 C27 178.4(3)
C14 C15 C16 C17 -1.2(5)
C27 C15 C16 C17 -180.0(3)
C15 C16 C17 C12 1.4(5)
C13 C12 C17 C16 -0.1(5)
C11 C12 C17 C16 177.8(3)
C8 C9 C18 O2 104.4(3)
C10 C9 C18 O2 -67.8(4)
C8 C9 C18 C19 -77.4(4)
C10 C9 C18 C19 110.3(3)
O2 C18 C19 C20 -176.1(3)
C9 C18 C19 C20 5.7(4)
O2 C18 C19 C24 6.4(5)
C9 C18 C19 C24 -171.7(3)
C24 C19 C20 C21 -0.8(5)
C18 C19 C20 C21 -178.3(3)
C19 C20 C21 C22 1.3(5)
C20 C21 C22 C23 -0.8(5)
C20 C21 C22 C28 178.0(3)
C21 C22 C23 C24 -0.3(5)
C28 C22 C23 C24 -179.0(3)
C22 C23 C24 C19 0.8(5)
C20 C19 C24 C23 -0.2(5)
C18 C19 C24 C23 177.3(3)
C14 C15 C27 Br1 96.1(3)
C16 C15 C27 Br1 -85.1(3)
C21 C22 C28 Br2 95.9(3)
C23 C22 C28 Br2 -85.4(3)

loop_
_cod_related_entry_id
_cod_related_entry_database
_cod_related_entry_code
1 ChemSpider 30656880
